data_2209332
loop_
_publ_author_name
'Ahmad, Aftab'
'Khan, Azim'
'Ali, Saqib'
'Parvez, Masood'

_publ_section_title <i>catena</i>-Poly[[tri-<i>n</i>-butyltin(IV)]-\m-cyclopent-2-enylacetato-\k^2^<i>O</i>:<i>O</i>']
_journal_coeditor_code TK2035
_journal_issue 6
_journal_name_full 'Acta Crystallographica Section E'
_journal_page_first m1192
_journal_page_last m1194
_journal_paper_doi 10.1107/S1600536806015194
_journal_volume 62
_journal_year 2006
_chemical_formula_iupac '[Sn (C4 H9)3 (C7 H9 O2)]'
_chemical_formula_moiety 'C19 H36 O2 Sn'
_chemical_formula_sum 'C19 H36 O2 Sn'
_chemical_formula_weight 415.17
_chemical_name_systematic
;
catena-Poly[-tri-n-butyltin(IV)]-\m-cyclopent-2-enylacetato-\k^2^O:O']
;
_space_group_IT_number 82
_symmetry_cell_setting tetragonal
_symmetry_space_group_name_Hall 'I -4'
_symmetry_space_group_name_H-M 'I -4'
_atom_sites_solution_hydrogens geom
_atom_sites_solution_primary direct
_atom_sites_solution_secondary difmap
_cell_angle_alpha 90
_cell_angle_beta 90
_cell_angle_gamma 90
_cell_formula_units_Z 8
_cell_length_a 20.559(6)
_cell_length_b 20.559(6)
_cell_length_c 10.053(7)
_cell_measurement_reflns_used 8643
_cell_measurement_temperature 173(2)
_cell_measurement_theta_max 27.5
_cell_measurement_theta_min 3.1
_cell_volume 4249(3)
_computing_cell_refinement 'DENZO (Otwinowski & Minor, 1997)'
_computing_data_collection 'COLLECT (Hooft, 1998)'
_computing_data_reduction 'SCALEPACK (Otwinowski & Minor, 1997)'
_computing_molecular_graphics 'ORTEPII (Johnson, 1976)'
_computing_publication_material SHELXL97
_computing_structure_refinement 'SHELXL97 (Sheldrick, 1997)'
_computing_structure_solution 'SAPI91 (Fan, 1991)'
_diffrn_ambient_temperature 173(2)
_diffrn_measured_fraction_theta_full 0.994
_diffrn_measured_fraction_theta_max 0.994
_diffrn_measurement_device_type 'Nonius KappaCCD'
_diffrn_measurement_method '\w and \f'
_diffrn_radiation_monochromator graphite
_diffrn_radiation_source 'fine-focus sealed tube'
_diffrn_radiation_type MoK\a
_diffrn_radiation_wavelength 0.71073
_diffrn_reflns_av_R_equivalents 0.024
_diffrn_reflns_av_sigmaI/netI 0.042
_diffrn_reflns_limit_h_max 26
_diffrn_reflns_limit_h_min -26
_diffrn_reflns_limit_k_max 26
_diffrn_reflns_limit_k_min -26
_diffrn_reflns_limit_l_max 11
_diffrn_reflns_limit_l_min -13
_diffrn_reflns_number 8643
_diffrn_reflns_theta_full 27.5
_diffrn_reflns_theta_max 27.5
_diffrn_reflns_theta_min 3.1
_diffrn_standards_decay_% 0
_diffrn_standards_number 0
_exptl_absorpt_coefficient_mu 1.21
_exptl_absorpt_correction_T_max 0.899
_exptl_absorpt_correction_T_min 0.794
_exptl_absorpt_correction_type multi-scan
_exptl_absorpt_process_details '(SORTAV; Blessing, 1997)'
_exptl_crystal_colour colorless
_exptl_crystal_density_diffrn 1.298
_exptl_crystal_density_method 'not measured'
_exptl_crystal_description block
_exptl_crystal_F_000 1728
_exptl_crystal_size_max 0.20
_exptl_crystal_size_mid 0.10
_exptl_crystal_size_min 0.09
_refine_diff_density_max 0.41
_refine_diff_density_min -0.42
_refine_ls_abs_structure_details 'Flack (1983), 2195 Friedel pairs'
_refine_ls_abs_structure_Flack -0.02(2)
_refine_ls_extinction_method none
_refine_ls_goodness_of_fit_ref 1.04
_refine_ls_hydrogen_treatment constr
_refine_ls_matrix_type full
_refine_ls_number_parameters 202
_refine_ls_number_reflns 4776
_refine_ls_number_restraints 0
_refine_ls_restrained_S_all 1.04
_refine_ls_R_factor_all 0.037
_refine_ls_R_factor_gt 0.028
_refine_ls_shift/su_max 0.001
_refine_ls_shift/su_mean 0.00
_refine_ls_structure_factor_coef Fsqd
_refine_ls_weighting_details 'calc w=1/[\s^2^(Fo^2^)+(0.024P)^2^+2.15P] where P=(Fo^2^+2Fc^2^)/3'
_refine_ls_weighting_scheme calc
_refine_ls_wR_factor_gt 0.059
_refine_ls_wR_factor_ref 0.062
_reflns_number_gt 4277
_reflns_number_total 4776
_reflns_threshold_expression I>2\s(I)
_cod_data_source_file tk2035.cif
_cod_data_source_block I
_cod_depositor_comments
;
The following automatic conversions were performed:
'_symmetry_cell_setting' value 'Tetragonal' changed to 'tetragonal'
according to '/home/saulius/struct/CIF-dictionaries/cif_core.dic'
dictionary named 'cif_core.dic' version 2.4.1 from 2010-06-29.

Automatic conversion script
Id: cif_fix_enum 1527 2010-12-29 10:47:43Z saulius 

The following automatic conversions were performed:

'_symmetry_cell_setting' value 'Tetragonal' changed to 'tetragonal'
according to /home/saulius/struct/CIF-dictionaries/cif_core.dic
dictionary named 'cif_core.dic' version 2.4.1 from 2010-06-29.

Automatic conversion script
Id: cif_fix_values 1715 2011-07-08 13:25:40Z adriana 
;
_cod_database_code 2209332
_cod_database_fobs_code 2209332

loop_
_symmetry_equiv_pos_as_xyz
'x, y, z'
'-x, -y, z'
'y, -x, -z'
'-y, x, -z'
'x+1/2, y+1/2, z+1/2'
'-x+1/2, -y+1/2, z+1/2'
'y+1/2, -x+1/2, -z+1/2'
'-y+1/2, x+1/2, -z+1/2'

loop_
_atom_site_type_symbol
_atom_site_label
_atom_site_fract_x
_atom_site_fract_y
_atom_site_fract_z
_atom_site_U_iso_or_equiv
_atom_site_adp_type
_atom_site_calc_flag
_atom_site_refinement_flags
_atom_site_occupancy
Sn Sn1 0.729934(11) 0.780975(11) 0.408215(19) 0.03244(7) Uani d . 1
O O1 0.67822(11) 0.83328(11) 0.56837(19) 0.0378(5) Uani d . 1
O O2 0.72512(12) 0.77096(11) 0.72034(19) 0.0407(5) Uani d . 1
C C1 0.6802(2) 0.69231(18) 0.4496(4) 0.0454(9) Uani d . 1
H H1A 0.7088 0.6555 0.4249 0.054 Uiso calc R 1
H H1B 0.6722 0.6896 0.5466 0.054 Uiso calc R 1
C C2 0.61525(19) 0.6849(2) 0.3767(4) 0.0516(10) Uani d . 1
H H2A 0.5877 0.7233 0.3960 0.062 Uiso calc R 1
H H2B 0.6235 0.6841 0.2797 0.062 Uiso calc R 1
C C3 0.5791(2) 0.6247(2) 0.4151(5) 0.0632(11) Uani d . 1
H H3A 0.5717 0.6253 0.5124 0.076 Uiso calc R 1
H H3B 0.6064 0.5864 0.3943 0.076 Uiso calc R 1
C C4 0.5143(2) 0.6173(3) 0.3456(5) 0.0867(17) Uani d . 1
H H4A 0.4949 0.5754 0.3697 0.104 Uiso calc R 1
H H4B 0.5208 0.6192 0.2491 0.104 Uiso calc R 1
H H4C 0.4852 0.6527 0.3730 0.104 Uiso calc R 1
C C5 0.6876(2) 0.84172(19) 0.2577(3) 0.0487(9) Uani d . 1
H H5A 0.7218 0.8516 0.1914 0.058 Uiso calc R 1
H H5B 0.6536 0.8160 0.2116 0.058 Uiso calc R 1
C C6 0.6577(2) 0.90486(19) 0.3001(4) 0.0539(10) Uani d . 1
H H6A 0.6251 0.8959 0.3703 0.065 Uiso calc R 1
H H6B 0.6343 0.9238 0.2232 0.065 Uiso calc R 1
C C7 0.7055(2) 0.9547(2) 0.3521(4) 0.0640(12) Uani d . 1
H H7A 0.7301 0.9363 0.4279 0.077 Uiso calc R 1
H H7B 0.7369 0.9664 0.2813 0.077 Uiso calc R 1
C C8 0.6690(3) 1.0146(3) 0.3962(7) 0.108(2) Uani d . 1
H H8A 0.6996 1.0459 0.4348 0.130 Uiso calc R 1
H H8B 0.6365 1.0024 0.4630 0.130 Uiso calc R 1
H H8C 0.6472 1.0343 0.3194 0.130 Uiso calc R 1
C C9 0.82564(16) 0.80398(18) 0.4795(3) 0.0381(8) Uani d . 1
H H9A 0.8211 0.8323 0.5586 0.046 Uiso calc R 1
H H9B 0.8466 0.7631 0.5090 0.046 Uiso calc R 1
C C10 0.87062(17) 0.8372(2) 0.3824(4) 0.0485(10) Uani d . 1
H H10A 0.8515 0.8796 0.3567 0.058 Uiso calc R 1
H H10B 0.8740 0.8103 0.3010 0.058 Uiso calc R 1
C C11 0.93879(19) 0.8486(2) 0.4379(5) 0.0595(12) Uani d . 1
H H11A 0.9350 0.8728 0.5226 0.071 Uiso calc R 1
H H11B 0.9587 0.8059 0.4583 0.071 Uiso calc R 1
C C12 0.9833(3) 0.8851(3) 0.3474(6) 0.0891(18) Uani d . 1
H H12A 1.0264 0.8887 0.3887 0.107 Uiso calc R 1
H H12B 0.9657 0.9287 0.3316 0.107 Uiso calc R 1
H H12C 0.9871 0.8619 0.2626 0.107 Uiso calc R 1
C C13 0.68787(16) 0.81645(16) 0.6891(3) 0.0337(7) Uani d . 1
C C14 0.65064(18) 0.85365(16) 0.7943(3) 0.0400(8) Uani d . 1
H H14A 0.6725 0.8478 0.8813 0.048 Uiso calc R 1
H H14B 0.6063 0.8353 0.8016 0.048 Uiso calc R 1
C C15 0.6458(2) 0.92648(18) 0.7637(4) 0.0498(9) Uani d . 1
H H15 0.6229 0.9334 0.6770 0.060 Uiso calc R 1
C C16 0.6115(3) 0.9642(3) 0.8745(5) 0.0798(17) Uani d . 1
H H16A 0.5786 0.9941 0.8364 0.096 Uiso calc R 1
H H16B 0.5893 0.9338 0.9360 0.096 Uiso calc R 1
C C17 0.6608(4) 1.0005(3) 0.9441(5) 0.110(3) Uani d . 1
H H17A 0.6471 1.0465 0.9517 0.132 Uiso calc R 1
H H17B 0.6659 0.9828 1.0351 0.132 Uiso calc R 1
C C18 0.7220(3) 0.9969(3) 0.8750(6) 0.0920(17) Uani d . 1
H H18 0.7617 1.0166 0.9019 0.110 Uiso calc R 1
C C19 0.7123(2) 0.9594(2) 0.7615(5) 0.0627(12) Uani d . 1
H H19 0.7432 0.9549 0.6917 0.075 Uiso calc R 1

loop_
_atom_site_aniso_label
_atom_site_aniso_U_11
_atom_site_aniso_U_22
_atom_site_aniso_U_33
_atom_site_aniso_U_12
_atom_site_aniso_U_13
_atom_site_aniso_U_23
Sn1 0.03661(14) 0.03573(14) 0.02497(9) 0.00165(11) -0.00274(10) 0.00074(10)
O1 0.0439(13) 0.0432(13) 0.0264(11) 0.0080(10) 0.0043(9) 0.0016(9)
O2 0.0509(16) 0.0404(15) 0.0310(9) 0.0099(13) 0.0018(12) 0.0038(10)
C1 0.055(2) 0.038(2) 0.044(2) -0.0097(17) -0.0046(17) 0.0037(15)
C2 0.051(2) 0.065(3) 0.039(2) -0.012(2) 0.0041(16) -0.0017(17)
C3 0.070(3) 0.067(3) 0.053(2) -0.019(2) 0.016(2) -0.010(2)
C4 0.061(3) 0.131(5) 0.068(3) -0.033(3) 0.003(3) -0.007(3)
C5 0.060(3) 0.050(2) 0.0366(18) 0.009(2) -0.0134(17) 0.0037(16)
C6 0.057(3) 0.057(3) 0.048(2) 0.003(2) -0.0066(18) 0.0098(19)
C7 0.087(3) 0.044(2) 0.061(3) -0.012(2) -0.022(2) 0.013(2)
C8 0.147(6) 0.072(4) 0.105(5) 0.010(4) -0.045(5) 0.009(4)
C9 0.0353(19) 0.048(2) 0.0307(16) 0.0016(16) -0.0025(14) -0.0039(15)
C10 0.040(2) 0.060(2) 0.046(2) -0.0054(18) -0.0055(16) 0.0074(18)
C11 0.043(2) 0.068(3) 0.068(3) -0.009(2) -0.004(2) -0.005(2)
C12 0.061(3) 0.094(4) 0.112(4) -0.026(3) -0.006(3) 0.031(3)
C13 0.0393(18) 0.0328(17) 0.0290(15) -0.0046(15) 0.0024(14) 0.0018(12)
C14 0.048(2) 0.0402(19) 0.0315(16) 0.0021(16) 0.0082(14) -0.0039(14)
C15 0.064(3) 0.042(2) 0.0427(19) 0.0110(19) 0.0062(18) -0.0007(16)
C16 0.106(4) 0.055(3) 0.079(4) 0.026(3) 0.031(3) 0.002(3)
C17 0.233(9) 0.044(3) 0.053(3) 0.012(4) 0.015(4) -0.006(2)
C18 0.113(5) 0.071(4) 0.093(4) -0.009(3) -0.012(4) -0.015(3)
C19 0.075(3) 0.049(2) 0.064(3) -0.018(2) 0.003(2) -0.007(2)

loop_
_atom_type_symbol
_atom_type_description
_atom_type_scat_dispersion_real
_atom_type_scat_dispersion_imag
_atom_type_scat_source
C C 0.0033 0.0016 'International Tables Vol C Tables 4.2.6.8 and 6.1.1.4'
H H 0.0000 0.0000 'International Tables Vol C Tables 4.2.6.8 and 6.1.1.4'
O O 0.0106 0.0060 'International Tables Vol C Tables 4.2.6.8 and 6.1.1.4'
Sn Sn -0.6537 1.4246 'International Tables Vol C Tables 4.2.6.8 and 6.1.1.4'

loop_
_geom_angle_atom_site_label_1
_geom_angle_atom_site_label_2
_geom_angle_atom_site_label_3
_geom_angle_site_symmetry_3
_geom_angle
_geom_angle_publ_flag
C1 Sn1 C5 . 116.17(16) y
C1 Sn1 C9 . 124.25(14) y
C1 Sn1 O1 . 92.47(13) y
C5 Sn1 O1 . 92.02(12) y
C1 Sn1 O2 6_664 87.54(13) y
C5 Sn1 C9 . 118.61(15) y
C5 Sn1 O2 6_664 81.83(12) y
C9 Sn1 O1 . 95.20(11) y
C9 Sn1 O2 6_664 90.45(11) y
O1 Sn1 O2 6_664 173.13(8) y
C13 O1 Sn1 . 119.1(2) y
C13 O2 Sn1 6_665 141.31(19) y
C2 C1 Sn1 . 114.2(3) ?
C2 C1 H1A . 108.7 ?
Sn1 C1 H1A . 108.7 ?
C2 C1 H1B . 108.7 ?
Sn1 C1 H1B . 108.7 ?
H1A C1 H1B . 107.6 ?
C3 C2 C1 . 113.1(4) ?
C3 C2 H2A . 109.0 ?
C1 C2 H2A . 109.0 ?
C3 C2 H2B . 109.0 ?
C1 C2 H2B . 109.0 ?
H2A C2 H2B . 107.8 ?
C2 C3 C4 . 113.7(4) ?
C2 C3 H3A . 108.8 ?
C4 C3 H3A . 108.8 ?
C2 C3 H3B . 108.8 ?
C4 C3 H3B . 108.8 ?
H3A C3 H3B . 107.7 ?
C3 C4 H4A . 109.5 ?
C3 C4 H4B . 109.5 ?
H4A C4 H4B . 109.5 ?
C3 C4 H4C . 109.5 ?
H4A C4 H4C . 109.5 ?
H4B C4 H4C . 109.5 ?
C6 C5 Sn1 . 118.1(2) ?
C6 C5 H5A . 107.8 ?
Sn1 C5 H5A . 107.8 ?
C6 C5 H5B . 107.8 ?
Sn1 C5 H5B . 107.8 ?
H5A C5 H5B . 107.1 ?
C5 C6 C7 . 114.7(4) ?
C5 C6 H6A . 108.6 ?
C7 C6 H6A . 108.6 ?
C5 C6 H6B . 108.6 ?
C7 C6 H6B . 108.6 ?
H6A C6 H6B . 107.6 ?
C8 C7 C6 . 109.3(4) ?
C8 C7 H7A . 109.8 ?
C6 C7 H7A . 109.8 ?
C8 C7 H7B . 109.8 ?
C6 C7 H7B . 109.8 ?
H7A C7 H7B . 108.3 ?
C7 C8 H8A . 109.5 ?
C7 C8 H8B . 109.5 ?
H8A C8 H8B . 109.5 ?
C7 C8 H8C . 109.5 ?
H8A C8 H8C . 109.5 ?
H8B C8 H8C . 109.5 ?
C10 C9 Sn1 . 116.5(2) ?
C10 C9 H9A . 108.2 ?
Sn1 C9 H9A . 108.2 ?
C10 C9 H9B . 108.2 ?
Sn1 C9 H9B . 108.2 ?
H9A C9 H9B . 107.3 ?
C9 C10 C11 . 113.3(3) ?
C9 C10 H10A . 108.9 ?
C11 C10 H10A . 108.9 ?
C9 C10 H10B . 108.9 ?
C11 C10 H10B . 108.9 ?
H10A C10 H10B . 107.7 ?
C12 C11 C10 . 114.7(4) ?
C12 C11 H11A . 108.6 ?
C10 C11 H11A . 108.6 ?
C12 C11 H11B . 108.6 ?
C10 C11 H11B . 108.6 ?
H11A C11 H11B . 107.6 ?
C11 C12 H12A . 109.5 ?
C11 C12 H12B . 109.5 ?
H12A C12 H12B . 109.5 ?
C11 C12 H12C . 109.5 ?
H12A C12 H12C . 109.5 ?
H12B C12 H12C . 109.5 ?
O2 C13 O1 . 122.5(3) ?
O2 C13 C14 . 120.9(3) ?
O1 C13 C14 . 116.7(3) ?
C13 C14 C15 . 112.7(3) ?
C13 C14 H14A . 109.0 ?
C15 C14 H14A . 109.0 ?
C13 C14 H14B . 109.0 ?
C15 C14 H14B . 109.0 ?
H14A C14 H14B . 107.8 ?
C19 C15 C16 . 101.4(4) ?
C19 C15 C14 . 112.2(3) ?
C16 C15 C14 . 112.3(3) ?
C19 C15 H15 . 110.2 ?
C16 C15 H15 . 110.2 ?
C14 C15 H15 . 110.2 ?
C17 C16 C15 . 107.0(4) ?
C17 C16 H16A . 110.3 ?
C15 C16 H16A . 110.3 ?
C17 C16 H16B . 110.3 ?
C15 C16 H16B . 110.3 ?
H16A C16 H16B . 108.6 ?
C18 C17 C16 . 110.7(4) ?
C18 C17 H17A . 109.5 ?
C16 C17 H17A . 109.5 ?
C18 C17 H17B . 109.5 ?
C16 C17 H17B . 109.5 ?
H17A C17 H17B . 108.1 ?
C19 C18 C17 . 107.4(5) ?
C19 C18 H18 . 126.3 ?
C17 C18 H18 . 126.3 ?
C18 C19 C15 . 111.2(4) ?
C18 C19 H19 . 124.4 ?
C15 C19 H19 . 124.4 ?

loop_
_geom_bond_atom_site_label_1
_geom_bond_atom_site_label_2
_geom_bond_site_symmetry_2
_geom_bond_distance
_geom_bond_publ_flag
Sn1 C1 . 2.131(4) y
Sn1 C5 . 2.146(3) y
Sn1 C9 . 2.147(3) y
Sn1 O1 . 2.209(2) y
Sn1 O2 6_664 2.358(2) y
O1 C13 . 1.278(4) y
O2 C13 . 1.249(4) y
O2 Sn1 6_665 2.358(2) ?
C1 C2 . 1.532(5) ?
C1 H1A . 0.9900 ?
C1 H1B . 0.9900 ?
C2 C3 . 1.494(6) ?
C2 H2A . 0.9900 ?
C2 H2B . 0.9900 ?
C3 C4 . 1.511(7) ?
C3 H3A . 0.9900 ?
C3 H3B . 0.9900 ?
C4 H4A . 0.9800 ?
C4 H4B . 0.9800 ?
C4 H4C . 0.9800 ?
C5 C6 . 1.498(6) ?
C5 H5A . 0.9900 ?
C5 H5B . 0.9900 ?
C6 C7 . 1.514(6) ?
C6 H6A . 0.9900 ?
C6 H6B . 0.9900 ?
C7 C8 . 1.508(7) ?
C7 H7A . 0.9900 ?
C7 H7B . 0.9900 ?
C8 H8A . 0.9800 ?
C8 H8B . 0.9800 ?
C8 H8C . 0.9800 ?
C9 C10 . 1.508(5) ?
C9 H9A . 0.9900 ?
C9 H9B . 0.9900 ?
C10 C11 . 1.527(5) ?
C10 H10A . 0.9900 ?
C10 H10B . 0.9900 ?
C11 C12 . 1.494(6) ?
C11 H11A . 0.9900 ?
C11 H11B . 0.9900 ?
C12 H12A . 0.9800 ?
C12 H12B . 0.9800 ?
C12 H12C . 0.9800 ?
C13 C14 . 1.513(4) ?
C14 C15 . 1.532(5) ?
C14 H14A . 0.9900 ?
C14 H14B . 0.9900 ?
C15 C19 . 1.527(6) ?
C15 C16 . 1.529(6) ?
C15 H15 . 1.0000 ?
C16 C17 . 1.439(8) ?
C16 H16A . 0.9900 ?
C16 H16B . 0.9900 ?
C17 C18 . 1.439(9) ?
C17 H17A . 0.9900 ?
C17 H17B . 0.9900 ?
C18 C19 . 1.391(7) ?
C18 H18 . 0.9500 ?
C19 H19 . 0.9500 ?

loop_
_geom_torsion_atom_site_label_1
_geom_torsion_atom_site_label_2
_geom_torsion_atom_site_label_3
_geom_torsion_atom_site_label_4
_geom_torsion_site_symmetry_1
_geom_torsion
C1 Sn1 O1 C13 . 65.4(2)
C5 Sn1 O1 C13 . -178.3(3)
C9 Sn1 O1 C13 . -59.3(2)
C5 Sn1 C1 C2 . -6.0(3)
C9 Sn1 C1 C2 . -174.5(2)
O1 Sn1 C1 C2 . 87.5(3)
O2 Sn1 C1 C2 6_664 -85.6(3)
Sn1 C1 C2 C3 . -175.7(3)
C1 C2 C3 C4 . 179.0(4)
C1 Sn1 C5 C6 . 110.8(3)
C9 Sn1 C5 C6 . -80.0(3)
O1 Sn1 C5 C6 . 17.0(3)
O2 Sn1 C5 C6 6_664 -166.0(3)
Sn1 C5 C6 C7 . 67.3(4)
C5 C6 C7 C8 . -177.7(4)
C1 Sn1 C9 C10 . 138.8(3)
C5 Sn1 C9 C10 . -29.4(3)
O1 Sn1 C9 C10 . -124.6(3)
O2 Sn1 C9 C10 6_664 51.5(3)
Sn1 C9 C10 C11 . -176.9(3)
C9 C10 C11 C12 . -176.3(4)
Sn1 O2 C13 O1 6_665 175.0(2)
Sn1 O2 C13 C14 6_665 -6.3(5)
Sn1 O1 C13 O2 . -0.7(4)
Sn1 O1 C13 C14 . -179.5(2)
O2 C13 C14 C15 . 142.1(3)
O1 C13 C14 C15 . -39.1(4)
C13 C14 C15 C19 . -63.2(4)
C13 C14 C15 C16 . -176.7(4)
C19 C15 C16 C17 . -13.4(5)
C14 C15 C16 C17 . 106.5(5)
C15 C16 C17 C18 . 8.7(6)
C16 C17 C18 C19 . 0.6(7)
C17 C18 C19 C15 . -9.9(6)
C16 C15 C19 C18 . 14.5(5)
C14 C15 C19 C18 . -105.5(4)
